data_5910037
loop_
_publ_author_name
'Wyckoff, R. W. G.'

_publ_section_title
;
Page 65 from the second edition supplement of The Structure of Crystals by 
Wyckoff R W G. published by Reinhold PublishingCorporation, INC, Camden,N. J.
in 1935 & http://database.iem.ac.ru/mincryst/
;
_journal_name_full 'The second edition supplement of The Structure of Crystals'
_journal_page_first 65
_journal_page_last 65
_journal_year 1935
_chemical_formula_structural KMnO4
_chemical_formula_sum 'K Mn O4'
_space_group_IT_number 62
_symmetry_cell_setting orthorhombic
_symmetry_Int_Tables_number 62
_symmetry_space_group_name_Hall '-P 2c 2ab'
_symmetry_space_group_name_H-M 'P b n m'
_audit_creation_date 2005-08-12
_audit_creation_method
;
Page 65 from the second edition supplement of The Structure of Crystals by 
Wyckoff R W G. published by Reinhold PublishingCorporation, INC, Camden,N. J.
in 1935 & http://database.iem.ac.ru/mincryst/
;
_audit_update_record 'created by Girish Upreti, Portland State University'
_cell_angle_alpha 90
_cell_angle_beta 90
_cell_angle_gamma 90
_cell_length_a 9.09
_cell_length_b 5.72
_cell_length_c 7.41
_cell_volume 385.281
_cod_database_code 5910037

loop_
_symmetry_equiv_pos_as_xyz
x,y,z
x+1/2,-y+1/2,-z
-x+1/2,y+1/2,-z+1/2
-x,-y,z+1/2
-x,-y,-z
-x+1/2,y+1/2,z
x+1/2,-y+1/2,z+1/2
x,y,-z+1/2

loop_
_atom_site_fract_x
_atom_site_fract_y
_atom_site_fract_z
_atom_site_label
0.18450 0.25000 0.15810 K
0.43730 0.75000 0.19130 Mn
0.58900 0.75000 0.10660 O1
0.31830 0.75000 0.05180 O2
0.42040 0.97000 0.31160 O3
